data_4104041
loop_
_publ_author_name
'Takahito Watanabe'
'Yutaka Ishida'
'Tsukasa Matsuo'
'Hiroyuki Kawaguchi'

_publ_contact_author_email hkawa@chem.titech.ac.jp
_publ_contact_author_name 'Hioryuki Kawaguchi'
_publ_section_title
;
 Reductive Coupling of Six Carbon Monoxides by a Ditantalum Hydride
 Complex
;
_journal_name_full 'Journal of the American Chemical Society'
_journal_page_first 3474
_journal_page_last 3475
_journal_paper_doi 10.1021/ja9007276
_journal_volume 131
_journal_year 2009
_chemical_formula_sum 'C174 H242 K2 O28 Ta4'
_chemical_formula_weight 3583.68
_chemical_name_systematic
; 
 ? 
;
_space_group_IT_number 14
_symmetry_cell_setting monoclinic
_symmetry_space_group_name_Hall '-P 2ybc'
_symmetry_space_group_name_H-M 'P 1 21/c 1'
_atom_sites_solution_hydrogens geom
_atom_sites_solution_primary heavy
_atom_sites_solution_secondary difmap
_audit_creation_method SHELXL-97
_cell_angle_alpha 90.00
_cell_angle_beta 105.080(5)
_cell_angle_gamma 90.00
_cell_formula_units_Z 2
_cell_length_a 17.660(6)
_cell_length_b 26.919(8)
_cell_length_c 18.596(6)
_cell_measurement_reflns_used 22777
_cell_measurement_temperature 173(2)
_cell_measurement_theta_max 27.4835
_cell_measurement_theta_min 3.0267
_cell_volume 8536(5)
_computing_cell_refinement 'CrystalClear (Rigaku Corp., 2000)'
_computing_data_collection 'CrystalClear (Rigaku Corp., 2000)'
_computing_data_reduction 'CrystalClear (Rigaku Corp., 2000)'
_computing_structure_refinement 'SHELXL-97 (Sheldrick, 1997)'
_computing_structure_solution 'SHELXS-97 (Sheldrick, 1990)'
_diffrn_ambient_temperature 173(2)
_diffrn_detector_area_resol_mean 28.5714
_diffrn_measured_fraction_theta_full 0.980
_diffrn_measured_fraction_theta_max 0.980
_diffrn_measurement_device_type 'Saturn70 CCD (4x4 bin mode)'
_diffrn_measurement_method dtintegrate.ref
_diffrn_radiation_detector CCD
_diffrn_radiation_monochromator graphite
_diffrn_radiation_source 'Sealed Tube'
_diffrn_radiation_type MoK\a
_diffrn_radiation_wavelength 0.71070
_diffrn_reflns_av_R_equivalents 0.0736
_diffrn_reflns_av_sigmaI/netI 0.0931
_diffrn_reflns_limit_h_max 20
_diffrn_reflns_limit_h_min -21
_diffrn_reflns_limit_k_max 31
_diffrn_reflns_limit_k_min -32
_diffrn_reflns_limit_l_max 17
_diffrn_reflns_limit_l_min -22
_diffrn_reflns_number 52948
_diffrn_reflns_theta_full 25.00
_diffrn_reflns_theta_max 25.00
_diffrn_reflns_theta_min 3.03
_exptl_absorpt_coefficient_mu 2.670
_exptl_absorpt_correction_T_max 0.7761
_exptl_absorpt_correction_T_min 0.6902
_exptl_absorpt_correction_type multi-scan
_exptl_crystal_colour Green
_exptl_crystal_density_diffrn 1.394
_exptl_crystal_density_method 'not measured'
_exptl_crystal_F_000 3680
_exptl_crystal_size_max 0.15
_exptl_crystal_size_mid 0.10
_exptl_crystal_size_min 0.10
_refine_diff_density_max 2.432
_refine_diff_density_min -1.169
_refine_diff_density_rms 0.166
_refine_ls_extinction_method none
_refine_ls_goodness_of_fit_ref 1.261
_refine_ls_hydrogen_treatment mixed
_refine_ls_matrix_type full
_refine_ls_number_parameters 895
_refine_ls_number_reflns 14722
_refine_ls_number_restraints 0
_refine_ls_restrained_S_all 1.261
_refine_ls_R_factor_all 0.1216
_refine_ls_R_factor_gt 0.1003
_refine_ls_shift/su_max 0.002
_refine_ls_shift/su_mean 0.000
_refine_ls_structure_factor_coef Fsqd
_refine_ls_weighting_details 'calc w=1/[\s^2^(Fo^2^)+(0.0472P)^2^+74.8144P] where P=(Fo^2^+2Fc^2^)/3'
_refine_ls_weighting_scheme calc
_refine_ls_wR_factor_gt 0.1868
_refine_ls_wR_factor_ref 0.1975
_reflns_number_gt 12593
_reflns_number_total 14722
_reflns_threshold_expression >2sigma(I)
_cod_data_source_file ja9007276_si_001.cif
_cod_data_source_block '[{(OOO)Ta}4(C6O6)H2(THF)2{K(DME)}]4THF'
_cod_database_code 4104041

loop_
_symmetry_equiv_pos_as_xyz
'x, y, z'
'-x, y+1/2, -z+1/2'
'-x, -y, -z'
'x, -y-1/2, z-1/2'

loop_
_atom_site_label
_atom_site_type_symbol
_atom_site_fract_x
_atom_site_fract_y
_atom_site_fract_z
_atom_site_U_iso_or_equiv
_atom_site_adp_type
_atom_site_occupancy
_atom_site_symmetry_multiplicity
_atom_site_calc_flag
_atom_site_refinement_flags
_atom_site_disorder_assembly
_atom_site_disorder_group
Ta1 Ta 0.44138(3) 0.635674(17) 0.63771(3) 0.03331(16) Uani 1 1 d . . .
Ta2 Ta 0.32124(3) 0.529424(17) 0.41580(3) 0.02948(15) Uani 1 1 d . . .
O1 O 0.3705(4) 0.6090(3) 0.5448(4) 0.0322(18) Uani 1 1 d . A .
O2 O 0.5111(4) 0.5920(3) 0.5959(4) 0.0290(17) Uani 1 1 d . A .
O3 O 0.5971(4) 0.5187(3) 0.5512(4) 0.0281(18) Uani 1 1 d . . .
O4 O 0.5260(5) 0.6640(3) 0.7153(5) 0.044(2) Uani 1 1 d . . .
O5 O 0.4365(5) 0.5782(3) 0.7028(4) 0.040(2) Uani 1 1 d . . .
O6 O 0.3473(5) 0.6635(3) 0.6579(5) 0.039(2) Uani 1 1 d . . .
O7 O 0.2495(4) 0.5163(3) 0.4718(4) 0.0342(19) Uani 1 1 d . . .
O8 O 0.2822(5) 0.5958(3) 0.3808(5) 0.040(2) Uani 1 1 d . A .
O9 O 0.2654(4) 0.4983(3) 0.3235(4) 0.0339(19) Uani 1 1 d . A .
O10 O 0.4067(5) 0.5499(3) 0.3476(4) 0.0330(19) Uani 1 1 d . A .
O11 O 0.2647(9) 0.7412(6) 0.3476(9) 0.051(5) Uiso 0.581(15) 1 d P A 1
O12 O 0.4179(11) 0.7681(7) 0.4237(10) 0.063(6) Uiso 0.581(15) 1 d P A 1
O13 O 0.3471(17) 0.7696(10) 0.3903(16) 0.071(8) Uiso 0.419(15) 1 d P A 2
O14 O 0.4891(15) 0.7147(10) 0.4118(15) 0.071(8) Uiso 0.419(15) 1 d P A 2
O15 O 0.099(3) 0.5993(19) 0.885(3) 0.35(2) Uiso 1 1 d . . .
O16 O 0.015(2) 0.2964(13) 0.5377(19) 0.274(14) Uiso 1 1 d . . .
K1 K 0.3572(2) 0.67896(11) 0.44057(17) 0.0523(8) Uani 1 1 d . . .
H1 H 0.450(7) 0.687(4) 0.585(7) 0.050 Uiso 1 1 d . . .
C1 C 0.3975(6) 0.5704(4) 0.5070(6) 0.028(3) Uani 1 1 d . A .
C2 C 0.4750(6) 0.5614(4) 0.5392(6) 0.026(2) Uani 1 1 d . . .
C3 C 0.5185(7) 0.5202(4) 0.5216(6) 0.030(3) Uani 1 1 d . . .
C4 C 0.5834(8) 0.6751(5) 0.7793(8) 0.049(4) Uani 1 1 d . . .
C5 C 0.6201(8) 0.7223(5) 0.7879(8) 0.047(3) Uani 1 1 d . . .
C6 C 0.6729(9) 0.7312(7) 0.8581(10) 0.066(5) Uani 1 1 d . . .
H2 H 0.6987 0.7625 0.8661 0.079 Uiso 1 1 calc R . .
C7 C 0.6888(9) 0.6979(8) 0.9145(10) 0.070(5) Uani 1 1 d . . .
C8 C 0.6568(9) 0.6518(7) 0.9024(9) 0.065(4) Uani 1 1 d . . .
H3 H 0.6712 0.6274 0.9404 0.077 Uiso 1 1 calc R . .
C9 C 0.6024(7) 0.6393(5) 0.8342(7) 0.043(3) Uani 1 1 d . . .
C10 C 0.5707(8) 0.5866(5) 0.8241(8) 0.053(4) Uani 1 1 d . . .
H4 H 0.5700 0.5749 0.7734 0.064 Uiso 1 1 calc R . .
H5 H 0.6063 0.5646 0.8603 0.064 Uiso 1 1 calc R . .
C11 C 0.4242(8) 0.5793(5) 0.7710(8) 0.043(3) Uani 1 1 d . . .
C12 C 0.4888(8) 0.5827(5) 0.8349(7) 0.045(3) Uani 1 1 d . . .
C13 C 0.4722(10) 0.5807(5) 0.9042(7) 0.055(4) Uani 1 1 d . . .
H6 H 0.5150 0.5811 0.9474 0.066 Uiso 1 1 calc R . .
C14 C 0.3993(11) 0.5782(6) 0.9134(8) 0.067(5) Uani 1 1 d . B .
C15 C 0.3362(10) 0.5763(5) 0.8498(9) 0.058(4) Uani 1 1 d . . .
H7 H 0.2845 0.5743 0.8559 0.069 Uiso 1 1 calc R . .
C16 C 0.3463(8) 0.5772(5) 0.7778(7) 0.041(3) Uani 1 1 d . . .
C17 C 0.2812(9) 0.5755(5) 0.7079(8) 0.052(4) Uani 1 1 d . . .
H8 H 0.2429 0.5501 0.7139 0.062 Uiso 1 1 calc R . .
H9 H 0.3031 0.5647 0.6666 0.062 Uiso 1 1 calc R . .
C18 C 0.2710(7) 0.6664(4) 0.6610(7) 0.034(3) Uani 1 1 d . . .
C19 C 0.2264(7) 0.7094(5) 0.6428(7) 0.040(3) Uani 1 1 d . . .
C20 C 0.1484(8) 0.7084(5) 0.6487(8) 0.051(4) Uani 1 1 d . . .
H10 H 0.1162 0.7367 0.6331 0.062 Uiso 1 1 calc R . .
C21 C 0.1171(8) 0.6682(6) 0.6762(9) 0.055(4) Uani 1 1 d . . .
C22 C 0.1619(8) 0.6261(5) 0.6947(8) 0.051(4) Uani 1 1 d . . .
H11 H 0.1409 0.5979 0.7135 0.061 Uiso 1 1 calc R . .
C23 C 0.2379(8) 0.6243(5) 0.6860(7) 0.042(3) Uani 1 1 d . . .
C24 C 0.6056(8) 0.7605(5) 0.7258(9) 0.056(4) Uani 1 1 d . . .
C25 C 0.5204(10) 0.7778(5) 0.7073(11) 0.082(6) Uani 1 1 d . . .
H12 H 0.5135 0.8061 0.6730 0.122 Uiso 1 1 calc R . .
H13 H 0.5072 0.7880 0.7532 0.122 Uiso 1 1 calc R . .
H14 H 0.4859 0.7506 0.6839 0.122 Uiso 1 1 calc R . .
C26 C 0.6265(9) 0.7404(5) 0.6571(9) 0.064(4) Uani 1 1 d . . .
H15 H 0.6818 0.7303 0.6702 0.096 Uiso 1 1 calc R . .
H16 H 0.6180 0.7663 0.6188 0.096 Uiso 1 1 calc R . .
H17 H 0.5934 0.7117 0.6380 0.096 Uiso 1 1 calc R . .
C27 C 0.6573(11) 0.8082(6) 0.7513(11) 0.087(6) Uani 1 1 d . . .
H18 H 0.7128 0.7987 0.7669 0.131 Uiso 1 1 calc R . .
H19 H 0.6422 0.8239 0.7930 0.131 Uiso 1 1 calc R . .
H20 H 0.6492 0.8317 0.7097 0.131 Uiso 1 1 calc R . .
C28 C 0.7449(12) 0.7122(9) 0.9890(10) 0.117(8) Uani 1 1 d . . .
H21 H 0.7283 0.6961 1.0296 0.175 Uiso 1 1 calc R . .
H22 H 0.7441 0.7484 0.9953 0.175 Uiso 1 1 calc R . .
H23 H 0.7981 0.7015 0.9899 0.175 Uiso 1 1 calc R . .
C29 C 0.3854(12) 0.5758(9) 0.9939(11) 0.088(6) Uani 1 1 d . . .
C30 C 0.354(2) 0.5218(14) 1.003(2) 0.082(11) Uiso 0.50 1 d P B 1
H24 H 0.3901 0.4972 0.9917 0.123 Uiso 0.50 1 calc PR B 1
H25 H 0.3020 0.5175 0.9682 0.123 Uiso 0.50 1 calc PR B 1
H26 H 0.3500 0.5172 1.0540 0.123 Uiso 0.50 1 calc PR B 1
C31 C 0.465(2) 0.5703(15) 1.057(2) 0.086(11) Uiso 0.50 1 d P B 1
H27 H 0.4951 0.5423 1.0457 0.128 Uiso 0.50 1 calc PR B 1
H28 H 0.4531 0.5645 1.1053 0.128 Uiso 0.50 1 calc PR B 1
H29 H 0.4958 0.6009 1.0601 0.128 Uiso 0.50 1 calc PR B 1
C32 C 0.343(2) 0.6116(13) 1.0103(19) 0.068(9) Uiso 0.50 1 d P B 1
H30 H 0.2945 0.6146 0.9709 0.102 Uiso 0.50 1 calc PR B 1
H31 H 0.3727 0.6428 1.0146 0.102 Uiso 0.50 1 calc PR B 1
H32 H 0.3314 0.6042 1.0577 0.102 Uiso 0.50 1 calc PR B 1
C33 C 0.407(3) 0.5335(16) 1.028(2) 0.093(12) Uiso 0.50 1 d P B 2
H33 H 0.3988 0.5346 1.0781 0.140 Uiso 0.50 1 calc PR B 2
H34 H 0.4632 0.5279 1.0322 0.140 Uiso 0.50 1 calc PR B 2
H35 H 0.3766 0.5063 0.9997 0.140 Uiso 0.50 1 calc PR B 2
C34 C 0.419(3) 0.6269(15) 1.034(2) 0.096(13) Uiso 0.50 1 d P B 2
H36 H 0.3991 0.6548 1.0003 0.143 Uiso 0.50 1 calc PR B 2
H37 H 0.4765 0.6265 1.0458 0.143 Uiso 0.50 1 calc PR B 2
H38 H 0.4022 0.6308 1.0797 0.143 Uiso 0.50 1 calc PR B 2
C35 C 0.290(2) 0.5908(13) 0.987(2) 0.073(10) Uiso 0.50 1 d P B 2
H39 H 0.2791 0.6243 0.9660 0.110 Uiso 0.50 1 calc PR B 2
H40 H 0.2802 0.5899 1.0365 0.110 Uiso 0.50 1 calc PR B 2
H41 H 0.2555 0.5669 0.9544 0.110 Uiso 0.50 1 calc PR B 2
C36 C 0.2557(8) 0.7565(5) 0.6143(7) 0.045(3) Uani 1 1 d . . .
C37 C 0.2852(9) 0.7458(6) 0.5454(9) 0.064(4) Uani 1 1 d . . .
H42 H 0.2975 0.7771 0.5242 0.096 Uiso 1 1 calc R . .
H43 H 0.2444 0.7281 0.5083 0.096 Uiso 1 1 calc R . .
H44 H 0.3325 0.7252 0.5596 0.096 Uiso 1 1 calc R . .
C38 C 0.3201(8) 0.7791(5) 0.6754(9) 0.059(4) Uani 1 1 d . . .
H45 H 0.2980 0.7911 0.7154 0.089 Uiso 1 1 calc R . .
H46 H 0.3439 0.8069 0.6552 0.089 Uiso 1 1 calc R . .
H47 H 0.3602 0.7539 0.6953 0.089 Uiso 1 1 calc R . .
C39 C 0.1920(8) 0.7979(5) 0.5894(9) 0.058(4) Uani 1 1 d . . .
H48 H 0.1498 0.7856 0.5480 0.087 Uiso 1 1 calc R . .
H49 H 0.2159 0.8274 0.5734 0.087 Uiso 1 1 calc R . .
H50 H 0.1705 0.8067 0.6313 0.087 Uiso 1 1 calc R . .
C40 C 0.0327(9) 0.6703(7) 0.6847(11) 0.084(6) Uani 1 1 d . . .
H51 H 0.0167 0.6371 0.6967 0.126 Uiso 1 1 calc R . .
H52 H -0.0028 0.6818 0.6379 0.126 Uiso 1 1 calc R . .
H53 H 0.0305 0.6934 0.7248 0.126 Uiso 1 1 calc R . .
C41 C 0.1914(7) 0.5187(4) 0.5095(6) 0.033(3) Uani 1 1 d . . .
C42 C 0.1793(7) 0.4785(4) 0.5520(7) 0.037(3) Uani 1 1 d . C .
C43 C 0.1152(7) 0.4845(5) 0.5838(7) 0.041(3) Uani 1 1 d . . .
H54 H 0.1042 0.4578 0.6130 0.049 Uiso 1 1 calc R . .
C44 C 0.0685(7) 0.5249(5) 0.5760(7) 0.043(3) Uani 1 1 d . . .
C45 C 0.0859(7) 0.5649(4) 0.5350(6) 0.033(3) Uani 1 1 d . . .
H55 H 0.0548 0.5941 0.5300 0.040 Uiso 1 1 calc R . .
C46 C 0.1476(6) 0.5628(4) 0.5014(6) 0.031(3) Uani 1 1 d . . .
C47 C 0.1694(7) 0.6085(4) 0.4646(7) 0.037(3) Uani 1 1 d . . .
H56 H 0.1441 0.6377 0.4809 0.045 Uiso 1 1 calc R . .
H57 H 0.2269 0.6134 0.4821 0.045 Uiso 1 1 calc R . .
C48 C 0.2034(7) 0.5988(4) 0.3424(7) 0.037(3) Uani 1 1 d . . .
C49 C 0.1466(7) 0.6070(4) 0.3808(7) 0.035(3) Uani 1 1 d . A .
C50 C 0.0689(7) 0.6157(5) 0.3384(8) 0.042(3) Uani 1 1 d . . .
H58 H 0.0298 0.6224 0.3638 0.051 Uiso 1 1 calc R A .
C51 C 0.0476(8) 0.6148(5) 0.2614(8) 0.050(4) Uani 1 1 d . A .
C52 C 0.1050(7) 0.6042(5) 0.2270(7) 0.046(3) Uani 1 1 d . . .
H59 H 0.0906 0.6028 0.1742 0.055 Uiso 1 1 calc R A .
C53 C 0.1828(8) 0.5953(5) 0.2632(7) 0.043(3) Uani 1 1 d . A .
C54 C 0.2421(7) 0.5799(5) 0.2218(7) 0.044(3) Uani 1 1 d . . .
H60 H 0.2363 0.6012 0.1773 0.053 Uiso 1 1 calc R A .
H61 H 0.2957 0.5847 0.2543 0.053 Uiso 1 1 calc R . .
C55 C 0.2399(7) 0.4871(5) 0.2488(7) 0.035(3) Uani 1 1 d . . .
C56 C 0.2196(7) 0.4374(5) 0.2237(8) 0.041(3) Uani 1 1 d . A .
C57 C 0.2017(8) 0.4292(6) 0.1505(10) 0.063(5) Uani 1 1 d . . .
H62 H 0.1914 0.3960 0.1337 0.075 Uiso 1 1 calc R A .
C58 C 0.1972(9) 0.4657(7) 0.0979(9) 0.062(4) Uani 1 1 d . A .
C59 C 0.2095(8) 0.5144(7) 0.1212(8) 0.058(4) Uani 1 1 d . . .
H63 H 0.2032 0.5403 0.0853 0.070 Uiso 1 1 calc R A .
C60 C 0.2315(7) 0.5262(5) 0.1980(7) 0.041(3) Uani 1 1 d . A .
C61 C 0.2303(8) 0.4329(5) 0.5720(8) 0.048(3) Uani 1 1 d . . .
C62 C 0.2975(13) 0.4252(9) 0.5419(13) 0.046(7) Uiso 0.570(19) 1 d P C 1
H64 H 0.3235 0.3940 0.5613 0.069 Uiso 0.570(19) 1 calc PR C 1
H65 H 0.3344 0.4528 0.5567 0.069 Uiso 0.570(19) 1 calc PR C 1
H66 H 0.2799 0.4235 0.4874 0.069 Uiso 0.570(19) 1 calc PR C 1
C63 C 0.2611(15) 0.4321(10) 0.6620(14) 0.057(8) Uiso 0.570(19) 1 d P C 1
H67 H 0.2168 0.4375 0.6836 0.086 Uiso 0.570(19) 1 calc PR C 1
H68 H 0.3000 0.4584 0.6785 0.086 Uiso 0.570(19) 1 calc PR C 1
H69 H 0.2852 0.3998 0.6782 0.086 Uiso 0.570(19) 1 calc PR C 1
C64 C 0.1772(15) 0.3842(9) 0.5554(15) 0.054(7) Uiso 0.570(19) 1 d P C 1
H70 H 0.1313 0.3885 0.5751 0.081 Uiso 0.570(19) 1 calc PR C 1
H71 H 0.2077 0.3555 0.5792 0.081 Uiso 0.570(19) 1 calc PR C 1
H72 H 0.1598 0.3788 0.5015 0.081 Uiso 0.570(19) 1 calc PR C 1
C65 C 0.3181(19) 0.4500(13) 0.599(2) 0.056(10) Uiso 0.430(19) 1 d P C 2
H73 H 0.3280 0.4760 0.5654 0.085 Uiso 0.430(19) 1 calc PR C 2
H74 H 0.3526 0.4217 0.5979 0.085 Uiso 0.430(19) 1 calc PR C 2
H75 H 0.3285 0.4631 0.6495 0.085 Uiso 0.430(19) 1 calc PR C 2
C66 C 0.212(3) 0.3953(16) 0.618(2) 0.079(13) Uiso 0.430(19) 1 d P C 2
H76 H 0.2516 0.3690 0.6253 0.118 Uiso 0.430(19) 1 calc PR C 2
H77 H 0.1603 0.3812 0.5939 0.118 Uiso 0.430(19) 1 calc PR C 2
H78 H 0.2110 0.4095 0.6661 0.118 Uiso 0.430(19) 1 calc PR C 2
C67 C 0.232(2) 0.4029(14) 0.497(2) 0.064(11) Uiso 0.430(19) 1 d P C 2
H79 H 0.2457 0.4256 0.4617 0.096 Uiso 0.430(19) 1 calc PR C 2
H80 H 0.1795 0.3889 0.4752 0.096 Uiso 0.430(19) 1 calc PR C 2
H81 H 0.2702 0.3760 0.5096 0.096 Uiso 0.430(19) 1 calc PR C 2
C68 C 0.0005(7) 0.5281(6) 0.6119(7) 0.051(4) Uani 1 1 d . . .
H82 H -0.0412 0.5053 0.5867 0.076 Uiso 1 1 calc R . .
H83 H -0.0199 0.5622 0.6076 0.076 Uiso 1 1 calc R . .
H84 H 0.0188 0.5191 0.6646 0.076 Uiso 1 1 calc R . .
C69 C -0.0359(10) 0.6290(8) 0.2178(9) 0.077(6) Uani 1 1 d . . .
C70 C -0.0885(19) 0.6475(14) 0.2616(18) 0.069(10) Uiso 0.54(3) 1 d P A 1
H85 H -0.0863 0.6251 0.3036 0.104 Uiso 0.54(3) 1 calc PR A 1
H86 H -0.1423 0.6489 0.2299 0.104 Uiso 0.54(3) 1 calc PR A 1
H87 H -0.0718 0.6808 0.2804 0.104 Uiso 0.54(3) 1 calc PR A 1
C71 C -0.071(3) 0.5761(18) 0.187(3) 0.124(18) Uiso 0.54(3) 1 d P A 1
H88 H -0.0671 0.5532 0.2287 0.186 Uiso 0.54(3) 1 calc PR A 1
H89 H -0.0418 0.5627 0.1533 0.186 Uiso 0.54(3) 1 calc PR A 1
H90 H -0.1265 0.5800 0.1598 0.186 Uiso 0.54(3) 1 calc PR A 1
C72 C -0.041(2) 0.6575(18) 0.152(2) 0.109(16) Uiso 0.54(3) 1 d P A 1
H91 H -0.0042 0.6440 0.1255 0.163 Uiso 0.54(3) 1 calc PR A 1
H92 H -0.0268 0.6921 0.1660 0.163 Uiso 0.54(3) 1 calc PR A 1
H93 H -0.0943 0.6561 0.1201 0.163 Uiso 0.54(3) 1 calc PR A 1
C73 C -0.032(3) 0.6920(19) 0.212(3) 0.12(2) Uiso 0.46(3) 1 d P A 2
H94 H -0.0219 0.7065 0.2617 0.175 Uiso 0.46(3) 1 calc PR A 2
H95 H -0.0822 0.7044 0.1810 0.175 Uiso 0.46(3) 1 calc PR A 2
H96 H 0.0101 0.7014 0.1891 0.175 Uiso 0.46(3) 1 calc PR A 2
C74 C -0.053(2) 0.6200(15) 0.138(2) 0.067(12) Uiso 0.46(3) 1 d P A 2
H97 H -0.0066 0.6289 0.1204 0.100 Uiso 0.46(3) 1 calc PR A 2
H98 H -0.0975 0.6403 0.1119 0.100 Uiso 0.46(3) 1 calc PR A 2
H99 H -0.0648 0.5848 0.1278 0.100 Uiso 0.46(3) 1 calc PR A 2
C75 C -0.096(3) 0.618(2) 0.255(3) 0.092(15) Uiso 0.46(3) 1 d P A 2
H100 H -0.0755 0.6238 0.3087 0.138 Uiso 0.46(3) 1 calc PR A 2
H101 H -0.1112 0.5828 0.2468 0.138 Uiso 0.46(3) 1 calc PR A 2
H102 H -0.1416 0.6390 0.2353 0.138 Uiso 0.46(3) 1 calc PR A 2
C76 C 0.2189(8) 0.3970(5) 0.2803(9) 0.053(4) Uani 1 1 d . . .
C77 C 0.2977(8) 0.3867(5) 0.3339(9) 0.053(4) Uani 1 1 d . A .
H103 H 0.3348 0.3758 0.3059 0.080 Uiso 1 1 calc R . .
H104 H 0.2921 0.3605 0.3687 0.080 Uiso 1 1 calc R . .
H105 H 0.3173 0.4170 0.3617 0.080 Uiso 1 1 calc R . .
C78 C 0.1565(9) 0.4112(5) 0.3221(9) 0.062(4) Uani 1 1 d . A .
H106 H 0.1749 0.4401 0.3540 0.093 Uiso 1 1 calc R . .
H107 H 0.1483 0.3832 0.3528 0.093 Uiso 1 1 calc R . .
H108 H 0.1071 0.4194 0.2858 0.093 Uiso 1 1 calc R . .
C79 C 0.1902(9) 0.3462(6) 0.2430(10) 0.072(5) Uani 1 1 d . A .
H109 H 0.1428 0.3513 0.2024 0.108 Uiso 1 1 calc R . .
H110 H 0.1784 0.3237 0.2801 0.108 Uiso 1 1 calc R . .
H111 H 0.2313 0.3316 0.2230 0.108 Uiso 1 1 calc R . .
C80 C 0.1777(12) 0.4532(8) 0.0158(9) 0.101(7) Uani 1 1 d . . .
H112 H 0.1959 0.4196 0.0093 0.152 Uiso 1 1 calc R A .
H113 H 0.2037 0.4770 -0.0098 0.152 Uiso 1 1 calc R . .
H114 H 0.1208 0.4551 -0.0054 0.152 Uiso 1 1 calc R . .
C81 C 0.4467(8) 0.5963(5) 0.3447(9) 0.051(4) Uani 1 1 d . A .
H115 H 0.4849 0.6032 0.3930 0.061 Uiso 1 1 calc R . .
H116 H 0.4088 0.6241 0.3328 0.061 Uiso 1 1 calc R . .
C82 C 0.4880(10) 0.5900(5) 0.2843(10) 0.067(5) Uani 1 1 d . . .
H117 H 0.5455 0.5889 0.3056 0.080 Uiso 0.25(4) 1 calc PR A 1
H118 H 0.4754 0.6179 0.2484 0.080 Uiso 0.25(4) 1 calc PR A 1
H119 H 0.5371 0.6097 0.2946 0.080 Uiso 0.75(4) 1 calc PR A 2
H120 H 0.4540 0.5997 0.2351 0.080 Uiso 0.75(4) 1 calc PR A 2
C83 C 0.457(4) 0.539(2) 0.244(4) 0.05(2) Uiso 0.25(4) 1 d P A 1
H121 H 0.4124 0.5440 0.2002 0.059 Uiso 0.25(4) 1 calc PR A 1
H122 H 0.4995 0.5209 0.2287 0.059 Uiso 0.25(4) 1 calc PR A 1
C84 C 0.5052(13) 0.5335(7) 0.2882(13) 0.055(7) Uiso 0.75(4) 1 d P A 2
H123 H 0.5136 0.5211 0.2407 0.065 Uiso 0.75(4) 1 calc PR A 2
H124 H 0.5517 0.5255 0.3293 0.065 Uiso 0.75(4) 1 calc PR A 2
C85 C 0.4344(8) 0.5132(4) 0.3017(8) 0.045(3) Uani 1 1 d . . .
H125 H 0.4795 0.4945 0.3327 0.054 Uiso 0.25(4) 1 calc PR A 1
H126 H 0.3920 0.4893 0.2801 0.054 Uiso 0.25(4) 1 calc PR A 1
H127 H 0.4455 0.4811 0.3283 0.054 Uiso 0.75(4) 1 calc PR A 2
H128 H 0.3943 0.5077 0.2541 0.054 Uiso 0.75(4) 1 calc PR A 2
C86 C 0.1813(14) 0.7380(10) 0.3330(14) 0.056(7) Uiso 0.581(15) 1 d P A 1
H129 H 0.1640 0.7561 0.3717 0.084 Uiso 0.581(15) 1 calc PR A 1
H130 H 0.1657 0.7031 0.3332 0.084 Uiso 0.581(15) 1 calc PR A 1
H131 H 0.1570 0.7527 0.2842 0.084 Uiso 0.581(15) 1 calc PR A 1
C87 C 0.2947(18) 0.7913(11) 0.3479(17) 0.050(8) Uiso 0.581(15) 1 d P A 1
H132 H 0.2685 0.8080 0.3005 0.060 Uiso 0.581(15) 1 calc PR A 1
H133 H 0.2825 0.8103 0.3891 0.060 Uiso 0.581(15) 1 calc PR A 1
C88 C 0.3759(17) 0.7910(10) 0.3567(15) 0.050(7) Uiso 0.581(15) 1 d P A 1
H134 H 0.3944 0.8257 0.3559 0.060 Uiso 0.581(15) 1 calc PR A 1
H135 H 0.3873 0.7733 0.3141 0.060 Uiso 0.581(15) 1 calc PR A 1
C89 C 0.495(3) 0.7746(17) 0.441(2) 0.100(14) Uiso 0.581(15) 1 d P A 1
H136 H 0.5125 0.7765 0.3957 0.150 Uiso 0.581(15) 1 calc PR A 1
H137 H 0.5203 0.7466 0.4717 0.150 Uiso 0.581(15) 1 calc PR A 1
H138 H 0.5079 0.8055 0.4696 0.150 Uiso 0.581(15) 1 calc PR A 1
C90 C 0.268(3) 0.7916(18) 0.352(3) 0.062(14) Uiso 0.419(15) 1 d P A 2
H139 H 0.2658 0.8260 0.3680 0.093 Uiso 0.419(15) 1 calc PR A 2
H140 H 0.2266 0.7721 0.3643 0.093 Uiso 0.419(15) 1 calc PR A 2
H141 H 0.2614 0.7908 0.2977 0.093 Uiso 0.419(15) 1 calc PR A 2
C91 C 0.411(2) 0.7855(16) 0.363(2) 0.059(12) Uiso 0.419(15) 1 d P A 2
H142 H 0.4134 0.8222 0.3639 0.071 Uiso 0.419(15) 1 calc PR A 2
H143 H 0.4027 0.7744 0.3109 0.071 Uiso 0.419(15) 1 calc PR A 2
C92 C 0.491(3) 0.7637(18) 0.412(3) 0.062(12) Uiso 0.419(15) 1 d P A 2
H144 H 0.5345 0.7753 0.3920 0.074 Uiso 0.419(15) 1 calc PR A 2
H145 H 0.5002 0.7760 0.4638 0.074 Uiso 0.419(15) 1 calc PR A 2
C93 C 0.557(2) 0.6930(16) 0.455(2) 0.073(12) Uiso 0.419(15) 1 d P A 2
H146 H 0.5814 0.7155 0.4960 0.110 Uiso 0.419(15) 1 calc PR A 2
H147 H 0.5932 0.6864 0.4246 0.110 Uiso 0.419(15) 1 calc PR A 2
H148 H 0.5434 0.6616 0.4759 0.110 Uiso 0.419(15) 1 calc PR A 2
C94 C 0.085(3) 0.6076(18) 0.958(3) 0.25(2) Uiso 1 1 d . . .
H149 H 0.1318 0.6006 0.9986 0.296 Uiso 1 1 calc R . .
H150 H 0.0667 0.6419 0.9626 0.296 Uiso 1 1 calc R . .
C95 C 0.027(3) 0.5742(17) 0.956(2) 0.219(17) Uiso 1 1 d . . .
H151 H -0.0207 0.5927 0.9572 0.262 Uiso 1 1 calc R . .
H152 H 0.0427 0.5541 1.0019 0.262 Uiso 1 1 calc R . .
C96 C 0.008(2) 0.5414(14) 0.895(2) 0.199(15) Uiso 1 1 d . . .
H153 H -0.0480 0.5439 0.8682 0.239 Uiso 1 1 calc R . .
H154 H 0.0205 0.5066 0.9111 0.239 Uiso 1 1 calc R . .
C97 C 0.058(3) 0.5589(18) 0.850(3) 0.24(2) Uiso 1 1 d . . .
H155 H 0.0943 0.5323 0.8438 0.285 Uiso 1 1 calc R . .
H156 H 0.0254 0.5686 0.7999 0.285 Uiso 1 1 calc R . .
C98 C -0.0285(19) 0.2686(13) 0.5791(19) 0.169(12) Uiso 1 1 d . . .
H157 H -0.0782 0.2568 0.5453 0.203 Uiso 1 1 calc R . .
H158 H -0.0412 0.2900 0.6176 0.203 Uiso 1 1 calc R . .
C99 C 0.019(3) 0.2259(19) 0.614(3) 0.27(2) Uiso 1 1 d . . .
H159 H -0.0094 0.1940 0.6018 0.329 Uiso 1 1 calc R . .
H160 H 0.0371 0.2295 0.6692 0.329 Uiso 1 1 calc R . .
C100 C 0.084(3) 0.2306(19) 0.579(3) 0.28(2) Uiso 1 1 d . . .
H161 H 0.1251 0.2536 0.6070 0.333 Uiso 1 1 calc R . .
H162 H 0.1089 0.1979 0.5752 0.333 Uiso 1 1 calc R . .
C101 C 0.050(2) 0.2496(16) 0.507(2) 0.217(17) Uiso 1 1 d . . .
H163 H 0.0086 0.2275 0.4770 0.260 Uiso 1 1 calc R . .
H164 H 0.0885 0.2582 0.4790 0.260 Uiso 1 1 calc R . .

loop_
_atom_site_aniso_label
_atom_site_aniso_U_11
_atom_site_aniso_U_22
_atom_site_aniso_U_33
_atom_site_aniso_U_23
_atom_site_aniso_U_13
_atom_site_aniso_U_12
Ta1 0.0388(3) 0.0245(3) 0.0392(3) -0.0066(2) 0.0147(2) 0.0022(2)
Ta2 0.0310(3) 0.0252(3) 0.0354(3) -0.0020(2) 0.0145(2) 0.0004(2)
O1 0.032(5) 0.026(4) 0.043(5) -0.012(4) 0.015(4) -0.001(3)
O2 0.032(4) 0.018(4) 0.039(5) -0.005(3) 0.013(4) -0.005(3)
O3 0.029(5) 0.023(4) 0.038(5) -0.013(3) 0.018(4) -0.002(3)
O4 0.050(6) 0.034(5) 0.047(5) -0.007(4) 0.012(5) 0.004(4)
O5 0.053(6) 0.033(5) 0.037(5) -0.009(4) 0.015(4) 0.008(4)
O6 0.046(5) 0.026(4) 0.046(5) -0.011(4) 0.015(4) -0.004(4)
O7 0.026(4) 0.035(5) 0.041(5) 0.004(4) 0.007(4) 0.003(3)
O8 0.042(5) 0.037(5) 0.045(5) -0.002(4) 0.018(4) -0.002(4)
O9 0.027(4) 0.042(5) 0.033(5) -0.001(4) 0.009(4) 0.000(4)
O10 0.043(5) 0.025(4) 0.037(5) 0.001(3) 0.021(4) 0.001(3)
K1 0.075(2) 0.0306(15) 0.0526(19) -0.0007(13) 0.0201(17) -0.0013(14)
C1 0.028(7) 0.022(6) 0.035(6) 0.004(5) 0.009(5) 0.003(5)
C2 0.025(6) 0.020(6) 0.036(6) -0.004(5) 0.015(5) -0.001(4)
C3 0.029(7) 0.024(6) 0.040(7) 0.005(5) 0.011(5) 0.002(5)
C4 0.042(8) 0.057(9) 0.048(9) -0.016(7) 0.015(7) 0.009(7)
C5 0.044(8) 0.035(7) 0.060(9) -0.026(7) 0.008(7) 0.003(6)
C6 0.053(10) 0.067(11) 0.081(12) -0.038(10) 0.022(9) -0.013(8)
C7 0.048(10) 0.102(15) 0.059(11) -0.044(11) 0.013(8) -0.012(10)
C8 0.044(9) 0.092(13) 0.059(10) -0.012(9) 0.017(8) 0.010(9)
C9 0.031(7) 0.060(9) 0.044(8) -0.009(7) 0.020(6) 0.011(6)
C10 0.050(9) 0.051(9) 0.059(9) -0.001(7) 0.014(7) 0.016(7)
C11 0.051(9) 0.031(7) 0.051(9) 0.007(6) 0.022(7) 0.016(6)
C12 0.052(9) 0.039(8) 0.048(8) 0.004(6) 0.017(7) 0.018(6)
C13 0.082(11) 0.060(10) 0.028(7) -0.007(7) 0.024(8) 0.016(8)
C14 0.093(13) 0.080(12) 0.043(9) -0.008(8) 0.046(10) 0.011(10)
C15 0.068(11) 0.052(9) 0.062(10) -0.003(8) 0.034(9) -0.006(8)
C16 0.051(8) 0.031(7) 0.042(8) 0.005(6) 0.016(7) 0.005(6)
C17 0.078(11) 0.026(7) 0.059(9) -0.001(6) 0.033(8) -0.004(7)
C18 0.034(7) 0.031(7) 0.038(7) -0.013(5) 0.009(6) 0.001(5)
C19 0.041(8) 0.037(7) 0.046(8) -0.004(6) 0.018(6) 0.007(6)
C20 0.046(9) 0.053(9) 0.062(9) -0.009(7) 0.025(7) 0.010(7)
C21 0.045(9) 0.059(10) 0.070(10) -0.001(8) 0.029(8) 0.000(7)
C22 0.060(10) 0.036(8) 0.066(10) -0.006(7) 0.032(8) -0.005(7)
C23 0.046(8) 0.033(7) 0.050(8) -0.009(6) 0.016(7) -0.007(6)
C24 0.049(9) 0.043(8) 0.078(11) -0.032(8) 0.018(8) -0.007(7)
C25 0.079(12) 0.030(8) 0.134(17) -0.029(10) 0.024(11) -0.005(8)
C26 0.060(10) 0.045(9) 0.082(12) 0.009(8) 0.009(9) -0.004(7)
C27 0.098(14) 0.041(9) 0.122(16) -0.031(10) 0.027(12) -0.018(9)
C28 0.092(15) 0.17(2) 0.069(13) -0.035(14) -0.008(11) -0.036(15)
C29 0.094(15) 0.111(17) 0.078(13) -0.014(12) 0.055(12) -0.009(13)
C36 0.051(9) 0.047(8) 0.042(8) 0.005(6) 0.022(7) 0.013(6)
C37 0.079(11) 0.053(9) 0.073(11) 0.018(8) 0.043(9) 0.018(8)
C38 0.053(9) 0.050(9) 0.079(11) 0.005(8) 0.025(8) -0.004(7)
C39 0.051(9) 0.050(9) 0.075(11) 0.000(8) 0.020(8) 0.024(7)
C40 0.050(10) 0.085(13) 0.129(17) 0.016(12) 0.042(11) 0.007(9)
C41 0.032(7) 0.046(7) 0.027(6) 0.000(5) 0.019(5) -0.002(5)
C42 0.035(7) 0.035(7) 0.043(7) 0.006(6) 0.015(6) -0.003(5)
C43 0.040(8) 0.056(9) 0.028(7) 0.000(6) 0.013(6) -0.004(6)
C44 0.033(7) 0.050(8) 0.048(8) -0.013(7) 0.014(6) 0.001(6)
C45 0.031(7) 0.040(7) 0.032(7) 0.008(5) 0.014(5) 0.017(5)
C46 0.018(6) 0.039(7) 0.032(6) 0.009(5) 0.001(5) 0.008(5)
C47 0.043(8) 0.035(7) 0.037(7) -0.003(5) 0.016(6) 0.001(5)
C48 0.038(8) 0.035(7) 0.038(7) 0.011(6) 0.010(6) 0.010(5)
C49 0.039(7) 0.032(7) 0.036(7) 0.003(5) 0.014(6) 0.011(5)
C50 0.023(7) 0.053(8) 0.052(9) 0.006(7) 0.012(6) 0.008(6)
C51 0.051(9) 0.054(9) 0.043(8) 0.003(7) 0.007(7) 0.008(7)
C52 0.038(8) 0.064(9) 0.033(7) 0.003(6) 0.004(6) 0.009(6)
C53 0.047(8) 0.040(7) 0.045(8) 0.005(6) 0.018(7) 0.005(6)
C54 0.036(8) 0.068(10) 0.031(7) 0.008(6) 0.014(6) 0.010(6)
C55 0.026(7) 0.045(7) 0.036(7) -0.005(6) 0.012(5) 0.003(5)
C56 0.030(7) 0.048(8) 0.054(9) -0.014(7) 0.026(6) 0.004(6)
C57 0.035(8) 0.057(10) 0.083(12) -0.036(9) -0.009(8) 0.008(7)
C58 0.068(11) 0.070(11) 0.047(9) -0.023(9) 0.013(8) 0.005(9)
C59 0.041(9) 0.094(13) 0.043(9) 0.000(8) 0.016(7) 0.016(8)
C60 0.031(7) 0.052(8) 0.041(8) -0.001(6) 0.010(6) 0.003(6)
C61 0.056(9) 0.032(7) 0.059(9) 0.014(6) 0.021(7) 0.009(6)
C68 0.031(7) 0.082(11) 0.044(8) -0.012(7) 0.018(6) 0.003(7)
C69 0.052(10) 0.133(18) 0.042(9) -0.006(10) 0.007(8) 0.026(10)
C76 0.033(8) 0.058(9) 0.071(10) -0.024(8) 0.018(7) -0.006(6)
C77 0.042(8) 0.043(8) 0.077(11) -0.017(7) 0.020(8) 0.000(6)
C78 0.063(10) 0.047(9) 0.086(12) -0.003(8) 0.037(9) -0.014(7)
C79 0.052(10) 0.050(10) 0.106(14) -0.026(9) 0.007(9) -0.010(8)
C80 0.102(16) 0.14(2) 0.056(11) -0.038(12) 0.010(11) -0.011(14)
C81 0.062(9) 0.025(7) 0.077(10) 0.001(7) 0.037(8) -0.011(6)
C82 0.089(12) 0.041(9) 0.093(13) 0.008(8) 0.065(11) -0.002(8)
C85 0.059(9) 0.027(7) 0.058(9) 0.003(6) 0.031(7) 0.005(6)

loop_
_atom_type_symbol
_atom_type_description
_atom_type_scat_dispersion_real
_atom_type_scat_dispersion_imag
_atom_type_scat_source
C C 0.0033 0.0016 'International Tables Vol C Tables 4.2.6.8 and 6.1.1.4'
H H 0.0000 0.0000 'International Tables Vol C Tables 4.2.6.8 and 6.1.1.4'
K K 0.2009 0.2494 'International Tables Vol C Tables 4.2.6.8 and 6.1.1.4'
O O 0.0106 0.0060 'International Tables Vol C Tables 4.2.6.8 and 6.1.1.4'
Ta Ta -0.7052 6.5227 'International Tables Vol C Tables 4.2.6.8 and 6.1.1.4'

loop_
_geom_angle_atom_site_label_1
_geom_angle_atom_site_label_2
_geom_angle_atom_site_label_3
_geom_angle
_geom_angle_site_symmetry_1
_geom_angle_site_symmetry_3
O4 Ta1 O6 103.6(3) . .
O4 Ta1 O5 90.0(4) . .
O6 Ta1 O5 90.5(3) . .
O4 Ta1 O1 167.7(3) . .
O6 Ta1 O1 86.0(3) . .
O5 Ta1 O1 97.5(3) . .
O4 Ta1 O2 95.0(3) . .
O6 Ta1 O2 160.7(3) . .
O5 Ta1 O2 84.7(3) . .
O1 Ta1 O2 76.2(3) . .
O4 Ta1 K1 129.4(3) . .
O6 Ta1 K1 85.8(3) . .
O5 Ta1 K1 140.2(2) . .
O1 Ta1 K1 42.7(2) . .
O2 Ta1 K1 86.0(2) . .
O7 Ta2 O3 104.9(3) . 3_666
O7 Ta2 O9 98.6(3) . .
O3 Ta2 O9 99.1(3) 3_666 .
O7 Ta2 O8 97.2(3) . .
O3 Ta2 O8 153.0(3) 3_666 .
O9 Ta2 O8 92.7(3) . .
O7 Ta2 C1 91.9(4) . .
O3 Ta2 C1 80.3(4) 3_666 .
O9 Ta2 C1 169.2(4) . .
O8 Ta2 C1 83.7(4) . .
O7 Ta2 O10 176.8(3) . .
O3 Ta2 O10 77.8(3) 3_666 .
O9 Ta2 O10 82.5(3) . .
O8 Ta2 O10 79.8(3) . .
C1 Ta2 O10 86.9(4) . .
O7 Ta2 K1 103.3(2) . .
O3 Ta2 K1 123.3(2) 3_666 .
O9 Ta2 K1 123.8(2) . .
O8 Ta2 K1 34.1(3) . .
C1 Ta2 K1 50.5(3) . .
O10 Ta2 K1 73.66(19) . .
C1 O1 Ta1 118.9(7) . .
C1 O1 K1 97.8(6) . .
Ta1 O1 K1 107.0(3) . .
C2 O2 Ta1 116.5(6) . .
C3 O3 Ta2 139.1(6) . 3_666
C4 O4 Ta1 167.3(9) . .
C11 O5 Ta1 127.1(7) . .
C18 O6 Ta1 158.6(7) . .
C41 O7 Ta2 166.0(7) . .
C48 O8 Ta2 116.2(7) . .
C48 O8 K1 118.8(7) . .
Ta2 O8 K1 121.8(4) . .
C55 O9 Ta2 161.3(7) . .
C81 O10 C85 108.6(9) . .
C81 O10 Ta2 129.2(7) . .
C85 O10 Ta2 122.0(6) . .
C86 O11 C87 114(2) . .
C86 O11 K1 121.1(14) . .
C87 O11 K1 115.1(15) . .
C89 O12 C88 115(3) . .
C89 O12 K1 120(2) . .
C88 O12 K1 111.0(15) . .
C91 O13 C90 116(3) . .
C91 O13 K1 115(2) . .
C90 O13 K1 120(2) . .
C92 O14 C93 114(3) . .
C92 O14 K1 112(3) . .
C93 O14 K1 113(2) . .
C97 O15 C94 111(5) . .
C98 O16 C101 95(3) . .
O13 K1 O11 36.7(7) . .
O13 K1 O1 155.2(6) . .
O11 K1 O1 147.6(4) . .
O13 K1 O12 27.2(7) . .
O11 K1 O12 63.5(5) . .
O1 K1 O12 139.0(5) . .
O13 K1 O8 130.7(7) . .
O11 K1 O8 95.9(4) . .
O1 K1 O8 69.7(3) . .
O12 K1 O8 150.0(5) . .
O13 K1 O14 65.0(9) . .
O11 K1 O14 93.6(7) . .
O1 K1 O14 118.5(6) . .
O12 K1 O14 42.7(7) . .
O8 K1 O14 124.9(6) . .
O13 K1 C1 171.3(7) . .
O11 K1 C1 150.9(4) . .
O1 K1 C1 26.0(2) . .
O12 K1 C1 144.3(5) . .
O8 K1 C1 55.4(3) . .
O14 K1 C1 106.7(6) . .
O13 K1 C92 46.0(10) . .
O11 K1 C92 79.0(8) . .
O1 K1 C92 130.5(8) . .
O12 K1 C92 21.8(9) . .
O8 K1 C92 140.9(9) . .
O14 K1 C92 20.9(9) . .
C1 K1 C92 125.4(8) . .
O13 K1 C88 12.5(7) . .
O11 K1 C88 42.8(6) . .
O1 K1 C88 160.8(5) . .
O12 K1 C88 22.5(6) . .
O8 K1 C88 129.5(5) . .
O14 K1 C88 53.8(8) . .
C1 K1 C88 160.1(5) . .
C92 K1 C88 36.5(9) . .
O13 K1 C91 21.8(9) . .
O11 K1 C91 52.5(8) . .
O1 K1 C91 155.2(8) . .
O12 K1 C91 17.3(8) . .
O8 K1 C91 132.7(7) . .
O14 K1 C91 43.6(9) . .
C1 K1 C91 150.2(7) . .
C92 K1 C91 26.6(10) . .
C88 K1 C91 10.3(7) . .
O13 K1 C81 114.4(6) . .
O11 K1 C81 110.8(4) . .
O1 K1 C81 87.4(3) . .
O12 K1 C81 105.3(4) . .
O8 K1 C81 59.8(3) . .
O14 K1 C81 66.1(6) . .
C1 K1 C81 61.7(3) . .
C92 K1 C81 85.6(9) . .
C88 K1 C81 102.6(5) . .
C91 K1 C81 96.1(7) . .
O13 K1 C87 14.8(8) . .
O11 K1 C87 21.9(6) . .
O1 K1 C87 157.1(5) . .
O12 K1 C87 41.9(6) . .
O8 K1 C87 117.1(5) . .
O14 K1 C87 76.9(8) . .
C1 K1 C87 172.5(5) . .
C92 K1 C87 59.4(9) . .
C88 K1 C87 23.2(6) . .
C91 K1 C87 33.4(8) . .
C81 K1 C87 115.2(6) . .
C2 C1 O1 110.1(9) . .
C2 C1 Ta2 126.8(8) . .
O1 C1 Ta2 122.9(7) . .
C2 C1 K1 115.6(7) . .
O1 C1 K1 56.3(5) . .
Ta2 C1 K1 97.7(4) . .
O2 C2 C1 116.5(9) . .
O2 C2 C3 118.3(10) . .
C1 C2 C3 124.9(10) . .
O3 C3 C3 119.0(12) . 3_666
O3 C3 C2 118.9(10) . .
C3 C3 C2 122.0(13) 3_666 .
C9 C4 O4 118.1(13) . .
C9 C4 C5 121.7(13) . .
O4 C4 C5 120.2(13) . .
C6 C5 C4 115.5(14) . .
C6 C5 C24 121.8(13) . .
C4 C5 C24 122.7(12) . .
C7 C6 C5 123.9(15) . .
C6 C7 C8 118.9(15) . .
C6 C7 C28 119.4(18) . .
C8 C7 C28 122(2) . .
C7 C8 C9 121.3(17) . .
C4 C9 C8 118.3(14) . .
C4 C9 C10 123.3(13) . .
C8 C9 C10 118.3(14) . .
C12 C10 C9 112.5(11) . .
O5 C11 C16 118.9(12) . .
O5 C11 C12 119.9(11) . .
C16 C11 C12 121.1(12) . .
C13 C12 C11 117.0(13) . .
C13 C12 C10 124.2(13) . .
C11 C12 C10 118.8(12) . .
C14 C13 C12 123.9(15) . .
C13 C14 C15 118.3(13) . .
C13 C14 C29 120.9(16) . .
C15 C14 C29 120.8(15) . .
C16 C15 C14 122.5(14) . .
C15 C16 C11 117.1(13) . .
C15 C16 C17 124.9(13) . .
C11 C16 C17 118.0(11) . .
C16 C17 C23 115.3(11) . .
O6 C18 C19 122.6(11) . .
O6 C18 C23 117.9(11) . .
C19 C18 C23 119.5(11) . .
C18 C19 C20 117.9(12) . .
C18 C19 C36 123.9(11) . .
C20 C19 C36 118.2(11) . .
C21 C20 C19 122.7(13) . .
C22 C21 C20 118.8(13) . .
C22 C21 C40 121.0(14) . .
C20 C21 C40 120.1(14) . .
C21 C22 C23 120.6(13) . .
C22 C23 C18 120.4(12) . .
C22 C23 C17 115.5(12) . .
C18 C23 C17 124.0(12) . .
C5 C24 C26 111.7(11) . .
C5 C24 C25 109.9(13) . .
C26 C24 C25 111.2(14) . .
C5 C24 C27 110.7(13) . .
C26 C24 C27 107.1(13) . .
C25 C24 C27 106.2(12) . .
C32 C29 C33 130(3) . .
C32 C29 C30 115(3) . .
C33 C29 C30 39(2) . .
C32 C29 C14 116(2) . .
C33 C29 C14 113(2) . .
C30 C29 C14 106(2) . .
C32 C29 C31 110(3) . .
C33 C29 C31 58(2) . .
C30 C29 C31 96(2) . .
C14 C29 C31 112.4(19) . .
C32 C29 C34 55(2) . .
C33 C29 C34 120(3) . .
C30 C29 C34 147(2) . .
C14 C29 C34 106(2) . .
C31 C29 C34 66(2) . .
C32 C29 C35 39.6(19) . .
C33 C29 C35 114(3) . .
C30 C29 C35 82(2) . .
C14 C29 C35 108.3(19) . .
C31 C29 C35 138(2) . .
C34 C29 C35 94(2) . .
C38 C36 C19 109.4(11) . .
C38 C36 C37 110.6(12) . .
C19 C36 C37 110.8(11) . .
C38 C36 C39 106.2(12) . .
C19 C36 C39 114.5(11) . .
C37 C36 C39 105.2(11) . .
O7 C41 C42 119.7(10) . .
O7 C41 C46 116.3(10) . .
C42 C41 C46 124.0(10) . .
C41 C42 C43 114.0(11) . .
C41 C42 C61 127.1(11) . .
C43 C42 C61 118.7(11) . .
C44 C43 C42 125.4(12) . .
C43 C44 C45 117.6(11) . .
C43 C44 C68 121.9(13) . .
C45 C44 C68 120.4(12) . .
C46 C45 C44 121.6(11) . .
C45 C46 C41 117.3(10) . .
C45 C46 C47 119.6(10) . .
C41 C46 C47 122.8(10) . .
C49 C47 C46 114.6(10) . .
O8 C48 C49 120.3(11) . .
O8 C48 C53 118.6(11) . .
C49 C48 C53 121.0(11) . .
C48 C49 C50 117.7(11) . .
C48 C49 C47 120.0(11) . .
C50 C49 C47 122.2(11) . .
C51 C50 C49 122.6(12) . .
C52 C51 C50 117.0(12) . .
C52 C51 C69 122.4(13) . .
C50 C51 C69 120.5(13) . .
C51 C52 C53 125.0(13) . .
C52 C53 C48 116.5(12) . .
C52 C53 C54 122.1(12) . .
C48 C53 C54 121.3(11) . .
C60 C54 C53 111.3(11) . .
O9 C55 C60 117.8(11) . .
O9 C55 C56 121.4(11) . .
C60 C55 C56 120.7(12) . .
C57 C56 C55 117.4(14) . .
C57 C56 C76 123.2(13) . .
C55 C56 C76 119.4(12) . .
C56 C57 C58 124.3(14) . .
C57 C58 C59 118.7(14) . .
C57 C58 C80 121.1(16) . .
C59 C58 C80 120.2(17) . .
C58 C59 C60 120.6(15) . .
C55 C60 C59 117.8(13) . .
C55 C60 C54 122.8(11) . .
C59 C60 C54 119.4(13) . .
C66 C61 C62 118(2) . .
C66 C61 C42 121(2) . .
C62 C61 C42 121.1(14) . .
C66 C61 C65 112(2) . .
C62 C61 C65 47.6(15) . .
C42 C61 C65 108.4(16) . .
C66 C61 C64 46.6(19) . .
C62 C61 C64 107.9(16) . .
C42 C61 C64 109.7(14) . .
C65 C61 C64 141.9(18) . .
C66 C61 C67 103(2) . .
C62 C61 C67 53.2(16) . .
C42 C61 C67 109.7(17) . .
C65 C61 C67 101(2) . .
C64 C61 C67 64.0(17) . .
C66 C61 C63 56(2) . .
C62 C61 C63 107.9(16) . .
C42 C61 C63 106.4(13) . .
C65 C61 C63 68.8(17) . .
C64 C61 C63 102.2(15) . .
C67 C61 C63 143.9(18) . .
C72 C69 C75 130(3) . .
C72 C69 C74 43(2) . .
C75 C69 C74 118(3) . .
C72 C69 C70 113(3) . .
C75 C69 C70 32(2) . .
C74 C69 C70 129(2) . .
C72 C69 C51 115(2) . .
C75 C69 C51 115(2) . .
C74 C69 C51 114.1(19) . .
C70 C69 C51 116.8(18) . .
C72 C69 C71 104(3) . .
C75 C69 C71 74(3) . .
C74 C69 C71 62(2) . .
C70 C69 C71 105(3) . .
C51 C69 C71 101(2) . .
C72 C69 C73 53(2) . .
C75 C69 C73 107(3) . .
C74 C69 C73 96(3) . .
C70 C69 C73 75(2) . .
C51 C69 C73 104(2) . .
C71 C69 C73 152(3) . .
C77 C76 C56 114.6(11) . .
C77 C76 C78 111.5(13) . .
C56 C76 C78 107.8(11) . .
C77 C76 C79 105.6(12) . .
C56 C76 C79 112.4(13) . .
C78 C76 C79 104.4(11) . .
O10 C81 C82 105.6(11) . .
O10 C81 K1 104.0(7) . .
C82 C81 K1 146.1(9) . .
C81 C82 C84 101.7(12) . .
C81 C82 C83 106(2) . .
C84 C82 C83 38(2) . .
C85 C83 C82 101(4) . .
C85 C84 C82 102.2(14) . .
C83 C85 C84 42(2) . .
C83 C85 O10 108(2) . .
C84 C85 O10 106.3(12) . .
C88 C87 O11 111(2) . .
C88 C87 K1 75.9(17) . .
O11 C87 K1 42.9(12) . .
C87 C88 O12 113(3) . .
C87 C88 K1 80.9(18) . .
O12 C88 K1 46.5(12) . .
O13 C91 C92 111(3) . .
O13 C91 K1 43.1(18) . .
C92 C91 K1 76(2) . .
O14 C92 C91 111(4) . .
O14 C92 K1 47(2) . .
C91 C92 K1 78(2) . .
C95 C94 O15 101(4) . .
C94 C95 C96 117(4) . .
C95 C96 C97 102(4) . .
O15 C97 C96 108(4) . .
O16 C98 C99 109(3) . .
C98 C99 C100 99(4) . .
C101 C100 C99 105(4) . .
C100 C101 O16 94(3) . .

loop_
_geom_bond_atom_site_label_1
_geom_bond_atom_site_label_2
_geom_bond_distance
_geom_bond_site_symmetry_2
Ta1 O4 1.943(9) .
Ta1 O6 1.947(8) .
Ta1 O5 1.981(8) .
Ta1 O1 1.987(8) .
Ta1 O2 2.000(7) .
Ta1 K1 3.765(3) .
Ta2 O7 1.872(8) .
Ta2 O3 1.917(7) 3_666
Ta2 O9 1.934(8) .
Ta2 O8 1.964(8) .
Ta2 C1 2.172(11) .
Ta2 O10 2.277(7) .
Ta2 K1 4.082(3) .
O1 C1 1.404(13) .
O1 K1 2.669(8) .
O2 C2 1.360(13) .
O3 C3 1.354(13) .
O3 Ta2 1.917(7) 3_666
O4 C4 1.380(16) .
O5 C11 1.342(15) .
O6 C18 1.366(14) .
O7 C41 1.387(13) .
O8 C48 1.391(14) .
O8 K1 2.690(9) .
O9 C55 1.379(14) .
O10 C81 1.444(13) .
O10 C85 1.469(14) .
O11 C86 1.43(3) .
O11 C87 1.45(3) .
O11 K1 2.644(16) .
O12 C89 1.32(4) .
O12 C88 1.41(3) .
O12 K1 2.680(19) .
O13 C91 1.42(5) .
O13 C90 1.51(5) .
O13 K1 2.60(3) .
O14 C92 1.32(5) .
O14 C93 1.39(4) .
O14 K1 2.70(3) .
O15 C97 1.38(5) .
O15 C94 1.45(5) .
O16 C98 1.43(4) .
O16 C101 1.57(4) .
K1 C1 3.179(11) .
K1 C92 3.42(5) .
K1 C88 3.45(3) .
K1 C91 3.45(4) .
K1 C81 3.479(14) .
K1 C87 3.51(3) .
C1 C2 1.366(15) .
C2 C3 1.434(15) .
C3 C3 1.41(2) 3_666
C4 C9 1.379(19) .
C4 C5 1.416(19) .
C5 C6 1.41(2) .
C5 C24 1.52(2) .
C6 C7 1.35(2) .
C7 C8 1.36(2) .
C7 C28 1.53(2) .
C8 C9 1.418(19) .
C9 C10 1.520(19) .
C10 C12 1.515(19) .
C11 C16 1.415(18) .
C11 C12 1.419(18) .
C12 C13 1.395(18) .
C13 C14 1.34(2) .
C14 C15 1.40(2) .
C14 C29 1.58(2) .
C15 C16 1.397(18) .
C16 C17 1.494(19) .
C17 C23 1.521(18) .
C18 C19 1.393(16) .
C18 C23 1.407(17) .
C19 C20 1.410(18) .
C19 C36 1.516(18) .
C20 C21 1.374(19) .
C21 C22 1.372(19) .
C21 C40 1.540(19) .
C22 C23 1.394(18) .
C24 C26 1.52(2) .
C24 C25 1.53(2) .
C24 C27 1.575(19) .
C29 C32 1.30(4) .
C29 C33 1.31(4) .
C29 C30 1.58(4) .
C29 C31 1.59(4) .
C29 C34 1.60(4) .
C29 C35 1.71(4) .
C36 C38 1.511(19) .
C36 C37 1.532(18) .
C36 C39 1.565(17) .
C41 C42 1.388(16) .
C41 C46 1.404(16) .
C42 C43 1.415(16) .
C42 C61 1.511(17) .
C43 C44 1.352(17) .
C44 C45 1.397(17) .
C44 C68 1.521(16) .
C45 C46 1.392(15) .
C46 C47 1.506(16) .
C47 C49 1.505(16) .
C48 C49 1.392(16) .
C48 C53 1.425(17) .
C49 C50 1.412(17) .
C50 C51 1.384(18) .
C51 C52 1.361(18) .
C51 C69 1.53(2) .
C52 C53 1.384(18) .
C53 C54 1.512(17) .
C54 C60 1.508(18) .
C55 C60 1.396(17) .
C55 C56 1.431(17) .
C56 C57 1.332(19) .
C56 C76 1.52(2) .
C57 C58 1.37(2) .
C58 C59 1.38(2) .
C58 C80 1.51(2) .
C59 C60 1.415(18) .
C61 C66 1.42(4) .
C61 C62 1.45(3) .
C61 C65 1.57(4) .
C61 C64 1.59(3) .
C61 C67 1.61(4) .
C61 C63 1.62(3) .
C69 C72 1.43(4) .
C69 C75 1.44(5) .
C69 C74 1.46(4) .
C69 C70 1.47(3) .
C69 C71 1.60(5) .
C69 C73 1.70(5) .
C76 C77 1.512(19) .
C76 C78 1.552(18) .
C76 C79 1.557(18) .
C81 C82 1.499(18) .
C82 C84 1.55(2) .
C82 C83 1.59(6) .
C83 C85 1.42(6) .
C84 C85 1.45(2) .
C87 C88 1.40(4) .
C91 C92 1.58(6) .
C94 C95 1.35(5) .
C95 C96 1.40(4) .
C96 C97 1.44(5) .
C98 C99 1.47(5) .
C99 C100 1.48(5) .
C100 C101 1.41(5) .
